data_2206379
loop_
_publ_author_name
'Hanife Sara\,co\^glu'
'Serkan Soylu'
'Nezihe \,Cal\?i\;skan'
'Alaaddin \,Cukurovali'
'Ibrahim Yilmaz'
'Cavit Kazaz'

_publ_section_title 1-[3-Methyl-3-(2,4,6-trimethylphenyl)cyclobutyl]-2-(thiomorpholin-4-yl)ethanone
_journal_issue 8
_journal_name_full 'Acta Crystallographica Section E'
_journal_page_first o2401
_journal_page_last o2402
_journal_paper_doi 10.1107/S1600536805020994
_journal_volume 61
_journal_year 2005
_chemical_formula_iupac 'C20 H29 N O S'
_chemical_formula_moiety 'C20 H29 N O S'
_chemical_formula_sum 'C20 H29 N O S'
_chemical_formula_weight 331.50
_chemical_name_systematic 1-[3-Methyl-3-(2,4,6-trimethylphenyl)cyclobutyl]-2-(thiomorpholin-4-yl)ethanone
_space_group_IT_number 14
_symmetry_cell_setting monoclinic
_symmetry_space_group_name_Hall '-P 2yn'
_symmetry_space_group_name_H-M 'P 1 21/n 1'
_atom_sites_solution_hydrogens geom
_atom_sites_solution_primary direct
_atom_sites_solution_secondary difmap
_audit_creation_method SHELXL-97
_cell_angle_alpha 90.00
_cell_angle_beta 91.080(6)
_cell_angle_gamma 90.00
_cell_formula_units_Z 4
_cell_length_a 13.4594(10)
_cell_length_b 9.8855(5)
_cell_length_c 14.0878(11)
_cell_measurement_reflns_used 1811
_cell_measurement_temperature 293(2)
_cell_measurement_theta_max 27.92
_cell_measurement_theta_min 1.51
_cell_volume 1874.1(2)
_computing_cell_refinement X-AREA
_computing_data_collection 'X-AREA (Stoe & Cie, 2002)'
_computing_data_reduction 'X-RED32 (Stoe & Cie, 2002)'
_computing_molecular_graphics 'ORTEP-3 for Windows (Farrugia, 1997)'
_computing_publication_material 'WinGX (Farrugia, 1999)'
_computing_structure_refinement 'SHELXL97 (Sheldrick, 1997)'
_computing_structure_solution 'SHELXS97 (Sheldrick, 1997)'
_diffrn_ambient_temperature 293(2)
_diffrn_detector_area_resol_mean 6.67
_diffrn_measured_fraction_theta_full 0.997
_diffrn_measured_fraction_theta_max 0.997
_diffrn_measurement_device_type 'Stoe IPDS-II'
_diffrn_measurement_method \f
_diffrn_radiation_monochromator graphite
_diffrn_radiation_source 'fine-focus sealed tube'
_diffrn_radiation_type MoK\a
_diffrn_radiation_wavelength 0.71073
_diffrn_reflns_av_R_equivalents 0.0442
_diffrn_reflns_av_sigmaI/netI 0.0322
_diffrn_reflns_limit_h_max 17
_diffrn_reflns_limit_h_min -17
_diffrn_reflns_limit_k_max 12
_diffrn_reflns_limit_k_min -12
_diffrn_reflns_limit_l_max 18
_diffrn_reflns_limit_l_min -18
_diffrn_reflns_number 17351
_diffrn_reflns_theta_full 27.87
_diffrn_reflns_theta_max 27.87
_diffrn_reflns_theta_min 2.07
_diffrn_standards_decay_% 0
_diffrn_standards_number 0
_exptl_absorpt_coefficient_mu 0.178
_exptl_absorpt_correction_T_max 0.9907
_exptl_absorpt_correction_T_min 0.8879
_exptl_absorpt_correction_type integration
_exptl_absorpt_process_details '(X-RED32; Stoe & Cie, 2002)'
_exptl_crystal_colour colourless
_exptl_crystal_density_diffrn 1.175
_exptl_crystal_density_method 'not measured'
_exptl_crystal_description Plate
_exptl_crystal_F_000 720
_exptl_crystal_size_max 0.78
_exptl_crystal_size_mid 0.52
_exptl_crystal_size_min 0.06
_refine_diff_density_max 0.320
_refine_diff_density_min -0.467
_refine_ls_extinction_method none
_refine_ls_goodness_of_fit_ref 1.173
_refine_ls_hydrogen_treatment constr
_refine_ls_matrix_type full
_refine_ls_number_parameters 208
_refine_ls_number_reflns 4451
_refine_ls_number_restraints 0
_refine_ls_restrained_S_all 1.173
_refine_ls_R_factor_all 0.0755
_refine_ls_R_factor_gt 0.0489
_refine_ls_shift/su_max 0.001
_refine_ls_shift/su_mean 0.000
_refine_ls_structure_factor_coef Fsqd
_refine_ls_weighting_details 'w = 1/[\s^2^(Fo^2^)+(0.0744P)^2^] where P = (Fo^2^+2Fc^2^)/3'
_refine_ls_weighting_scheme calc
_refine_ls_wR_factor_gt 0.1345
_refine_ls_wR_factor_ref 0.1463
_reflns_number_gt 2988
_reflns_number_total 4451
_reflns_threshold_expression I>2\s(I)
_cod_data_source_file ci6593.cif
_cod_data_source_block I
_cod_original_sg_symbol_H-M 'P 21/n'
_cod_database_code 2206379
_cod_database_fobs_code 2206379

loop_
_symmetry_equiv_pos_as_xyz
'x, y, z'
'-x+1/2, y+1/2, -z+1/2'
'-x, -y, -z'
'x-1/2, -y-1/2, z-1/2'

loop_
_atom_site_label
_atom_site_fract_x
_atom_site_fract_y
_atom_site_fract_z
_atom_site_U_iso_or_equiv
_atom_site_adp_type
_atom_site_calc_flag
_atom_site_refinement_flags
_atom_site_occupancy
_atom_site_type_symbol
S1 -0.36192(4) 0.41406(8) 0.10809(6) 0.0936(3) Uani d . 1 S
O1 0.06529(11) 0.68959(14) 0.08757(10) 0.0691(4) Uani d . 1 O
N1 -0.16436(10) 0.57404(14) 0.16120(10) 0.0493(3) Uani d . 1 N
C1 0.04959(12) 0.52251(16) 0.20774(12) 0.0471(4) Uani d . 1 C
H1 0.0268 0.5352 0.2728 0.057 Uiso calc R 1 H
C2 0.16109(12) 0.49049(16) 0.20775(12) 0.0481(4) Uani d . 1 C
H2A 0.1965 0.5218 0.2642 0.058 Uiso calc R 1 H
H2B 0.1940 0.5202 0.1508 0.058 Uiso calc R 1 H
C3 0.13780(11) 0.33603(15) 0.20887(11) 0.0435(3) Uani d . 1 C
C4 0.03065(12) 0.37512(15) 0.17464(12) 0.0471(4) Uani d . 1 C
H4A 0.0200 0.3663 0.1066 0.057 Uiso calc R 1 H
H4B -0.0214 0.3296 0.2091 0.057 Uiso calc R 1 H
C5 -0.25869(15) 0.6216(2) 0.19782(17) 0.0701(6) Uani d . 1 C
H5A -0.2888 0.6844 0.1529 0.084 Uiso calc R 1 H
H5B -0.2469 0.6694 0.2571 0.084 Uiso calc R 1 H
C6 -0.32927(18) 0.5045(3) 0.2142(2) 0.0898(8) Uani d . 1 C
H6A -0.3894 0.5390 0.2424 0.108 Uiso calc R 1 H
H6B -0.2986 0.4422 0.2592 0.108 Uiso calc R 1 H
C7 -0.23778(15) 0.3856(2) 0.06920(15) 0.0666(5) Uani d . 1 C
H7A -0.2051 0.3216 0.1116 0.080 Uiso calc R 1 H
H7B -0.2401 0.3460 0.0062 0.080 Uiso calc R 1 H
C8 -0.17808(13) 0.51445(19) 0.06689(13) 0.0554(4) Uani d . 1 C
H8A -0.1135 0.4956 0.0404 0.066 Uiso calc R 1 H
H8B -0.2116 0.5792 0.0257 0.066 Uiso calc R 1 H
C9 -0.09269(13) 0.68437(17) 0.15762(14) 0.0555(4) Uani d . 1 C
H9A -0.0960 0.7363 0.2159 0.067 Uiso calc R 1 H
H9B -0.1106 0.7440 0.1054 0.067 Uiso calc R 1 H
C10 0.01283(12) 0.63511(16) 0.14508(12) 0.0482(4) Uani d . 1 C
C11 0.13935(15) 0.2818(2) 0.31048(13) 0.0607(5) Uani d . 1 C
H11A 0.2069 0.2724 0.3325 0.091 Uiso calc R 1 H
H11B 0.1071 0.1953 0.3119 0.091 Uiso calc R 1 H
H11C 0.1050 0.3437 0.3509 0.091 Uiso calc R 1 H
C12 0.19764(11) 0.24473(14) 0.14342(11) 0.0408(3) Uani d . 1 C
C13 0.29926(12) 0.26679(15) 0.12903(12) 0.0456(4) Uani d . 1 C
C14 0.34967(13) 0.18758(18) 0.06365(13) 0.0546(4) Uani d . 1 C
H14 0.4164 0.2056 0.0532 0.066 Uiso calc R 1 H
C15 0.30469(14) 0.08381(19) 0.01393(13) 0.0572(4) Uani d . 1 C
C16 0.20691(14) 0.05656(18) 0.03384(13) 0.0554(4) Uani d . 1 C
H16 0.1760 -0.0161 0.0035 0.066 Uiso calc R 1 H
C17 0.15257(12) 0.13287(16) 0.09716(11) 0.0455(4) Uani d . 1 C
C18 0.04720(13) 0.08893(18) 0.11426(15) 0.0587(5) Uani d . 1 C
H18A 0.0405 -0.0058 0.1005 0.088 Uiso calc R 1 H
H18B 0.0027 0.1396 0.0738 0.088 Uiso calc R 1 H
H18C 0.0312 0.1050 0.1794 0.088 Uiso calc R 1 H
C19 0.36105(19) 0.0014(3) -0.05811(17) 0.0852(7) Uani d . 1 C
H19A 0.4308 0.0040 -0.0427 0.128 Uiso calc R 1 H
H19B 0.3498 0.0385 -0.1204 0.128 Uiso calc R 1 H
H19C 0.3383 -0.0906 -0.0569 0.128 Uiso calc R 1 H
C20 0.36011(13) 0.3702(2) 0.18311(17) 0.0649(5) Uani d . 1 C
H20A 0.3526 0.4570 0.1533 0.097 Uiso calc R 1 H
H20B 0.4288 0.3442 0.1832 0.097 Uiso calc R 1 H
H20C 0.3376 0.3752 0.2473 0.097 Uiso calc R 1 H

loop_
_atom_site_aniso_label
_atom_site_aniso_U_11
_atom_site_aniso_U_22
_atom_site_aniso_U_33
_atom_site_aniso_U_12
_atom_site_aniso_U_13
_atom_site_aniso_U_23
S1 0.0524(3) 0.1115(5) 0.1172(6) -0.0139(3) 0.0109(3) 0.0060(4)
O1 0.0674(8) 0.0644(8) 0.0761(9) 0.0078(6) 0.0198(7) 0.0168(7)
N1 0.0491(7) 0.0501(7) 0.0489(7) 0.0091(6) 0.0115(6) 0.0020(6)
C1 0.0497(8) 0.0451(8) 0.0468(8) 0.0046(7) 0.0061(7) -0.0029(7)
C2 0.0474(8) 0.0444(8) 0.0526(9) 0.0006(7) -0.0018(7) -0.0069(7)
C3 0.0444(8) 0.0417(8) 0.0445(8) 0.0022(6) -0.0001(6) -0.0017(6)
C4 0.0423(8) 0.0421(8) 0.0570(9) 0.0024(6) 0.0021(7) 0.0020(7)
C5 0.0625(11) 0.0659(11) 0.0828(14) 0.0160(9) 0.0273(10) 0.0027(10)
C6 0.0743(14) 0.0870(15) 0.1101(19) 0.0025(12) 0.0516(14) 0.0012(14)
C7 0.0606(11) 0.0761(12) 0.0633(11) -0.0106(9) 0.0067(9) -0.0024(10)
C8 0.0518(9) 0.0660(11) 0.0486(9) 0.0004(8) 0.0070(7) 0.0063(8)
C9 0.0582(10) 0.0422(8) 0.0663(11) 0.0098(7) 0.0075(8) 0.0014(8)
C10 0.0538(9) 0.0413(8) 0.0497(9) 0.0020(7) 0.0055(7) -0.0050(7)
C11 0.0722(12) 0.0610(10) 0.0490(10) 0.0101(9) 0.0049(8) 0.0039(8)
C12 0.0415(7) 0.0387(7) 0.0421(8) 0.0032(6) -0.0036(6) 0.0019(6)
C13 0.0420(8) 0.0429(8) 0.0519(9) 0.0021(6) -0.0023(6) 0.0034(7)
C14 0.0462(9) 0.0579(10) 0.0600(11) 0.0088(7) 0.0072(8) 0.0060(8)
C15 0.0621(10) 0.0603(10) 0.0493(9) 0.0157(9) -0.0002(8) -0.0035(8)
C16 0.0629(10) 0.0483(9) 0.0545(10) 0.0065(8) -0.0095(8) -0.0094(8)
C17 0.0466(8) 0.0422(8) 0.0475(8) 0.0010(6) -0.0049(7) 0.0013(7)
C18 0.0516(10) 0.0483(9) 0.0762(12) -0.0071(7) -0.0025(9) -0.0051(8)
C19 0.0864(15) 0.0980(17) 0.0716(14) 0.0288(13) 0.0080(12) -0.0223(12)
C20 0.0408(8) 0.0605(11) 0.0933(14) -0.0027(8) -0.0043(9) -0.0115(10)

loop_
_atom_type_symbol
_atom_type_description
_atom_type_scat_dispersion_real
_atom_type_scat_dispersion_imag
_atom_type_scat_source
C C 0.0033 0.0016 'International Tables Vol C Tables 4.2.6.8 and 6.1.1.4'
H H 0.0000 0.0000 'International Tables Vol C Tables 4.2.6.8 and 6.1.1.4'
N N 0.0061 0.0033 'International Tables Vol C Tables 4.2.6.8 and 6.1.1.4'
O O 0.0106 0.0060 'International Tables Vol C Tables 4.2.6.8 and 6.1.1.4'
S S 0.1246 0.1234 'International Tables Vol C Tables 4.2.6.8 and 6.1.1.4'

loop_
_geom_angle_atom_site_label_1
_geom_angle_atom_site_label_2
_geom_angle_atom_site_label_3
_geom_angle
_geom_angle_publ_flag
C6 S1 C7 96.80(10) yes
C5 N1 C9 110.64(14) ?
C5 N1 C8 110.84(16) ?
C9 N1 C8 110.02(13) ?
C10 C1 C2 117.74(14) ?
C10 C1 C4 118.06(14) ?
C2 C1 C4 87.79(11) ?
C10 C1 H1 110.5 ?
C2 C1 H1 110.5 ?
C4 C1 H1 110.5 ?
C1 C2 C3 90.30(12) ?
C1 C2 H2A 113.6 ?
C3 C2 H2A 113.6 ?
C1 C2 H2B 113.6 ?
C3 C2 H2B 113.6 ?
H2A C2 H2B 110.9 ?
C11 C3 C12 111.07(13) ?
C11 C3 C2 110.72(14) ?
C12 C3 C2 117.61(13) ?
C11 C3 C4 111.87(14) ?
C12 C3 C4 116.98(13) ?
C2 C3 C4 86.52(11) ?
C1 C4 C3 89.65(12) ?
C1 C4 H4A 113.7 ?
C3 C4 H4A 113.7 ?
C1 C4 H4B 113.7 ?
C3 C4 H4B 113.7 ?
H4A C4 H4B 111.0 ?
N1 C5 C6 111.08(16) ?
N1 C5 H5A 109.4 ?
C6 C5 H5A 109.4 ?
N1 C5 H5B 109.4 ?
C6 C5 H5B 109.4 ?
H5A C5 H5B 108.0 ?
C5 C6 S1 113.45(17) ?
C5 C6 H6A 108.9 ?
S1 C6 H6A 108.9 ?
C5 C6 H6B 108.9 ?
S1 C6 H6B 108.9 ?
H6A C6 H6B 107.7 ?
C8 C7 S1 112.00(15) ?
C8 C7 H7A 109.2 ?
S1 C7 H7A 109.2 ?
C8 C7 H7B 109.2 ?
S1 C7 H7B 109.2 ?
H7A C7 H7B 107.9 ?
N1 C8 C7 112.29(14) ?
N1 C8 H8A 109.1 ?
C7 C8 H8A 109.1 ?
N1 C8 H8B 109.1 ?
C7 C8 H8B 109.1 ?
H8A C8 H8B 107.9 ?
N1 C9 C10 112.71(13) yes
N1 C9 H9A 109.1 ?
C10 C9 H9A 109.1 ?
N1 C9 H9B 109.1 ?
C10 C9 H9B 109.1 ?
H9A C9 H9B 107.8 ?
O1 C10 C1 122.29(15) yes
O1 C10 C9 119.65(16) ?
C1 C10 C9 118.03(14) yes
C3 C11 H11A 109.5 ?
C3 C11 H11B 109.5 ?
H11A C11 H11B 109.5 ?
C3 C11 H11C 109.5 ?
H11A C11 H11C 109.5 ?
H11B C11 H11C 109.5 ?
C13 C12 C17 117.75(14) ?
C13 C12 C3 121.39(13) ?
C17 C12 C3 120.85(13) ?
C14 C13 C12 119.71(15) ?
C14 C13 C20 116.62(15) ?
C12 C13 C20 123.64(15) ?
C15 C14 C13 122.67(16) ?
C15 C14 H14 118.7 ?
C13 C14 H14 118.7 ?
C14 C15 C16 117.07(16) ?
C14 C15 C19 121.37(18) ?
C16 C15 C19 121.55(19) ?
C15 C16 C17 122.82(17) ?
C15 C16 H16 118.6 ?
C17 C16 H16 118.6 ?
C16 C17 C12 119.65(15) ?
C16 C17 C18 117.08(15) ?
C12 C17 C18 123.26(14) ?
C17 C18 H18A 109.5 ?
C17 C18 H18B 109.5 ?
H18A C18 H18B 109.5 ?
C17 C18 H18C 109.5 ?
H18A C18 H18C 109.5 ?
H18B C18 H18C 109.5 ?
C15 C19 H19A 109.5 ?
C15 C19 H19B 109.5 ?
H19A C19 H19B 109.5 ?
C15 C19 H19C 109.5 ?
H19A C19 H19C 109.5 ?
H19B C19 H19C 109.5 ?
C13 C20 H20A 109.5 ?
C13 C20 H20B 109.5 ?
H20A C20 H20B 109.5 ?
C13 C20 H20C 109.5 ?
H20A C20 H20C 109.5 ?
H20B C20 H20C 109.5 ?

loop_
_geom_bond_atom_site_label_1
_geom_bond_atom_site_label_2
_geom_bond_distance
_geom_bond_publ_flag
S1 C6 1.790(3) yes
S1 C7 1.790(2) yes
O1 C10 1.211(2) y
N1 C5 1.457(2) yes
N1 C9 1.458(2) yes
N1 C8 1.462(2) yes
C1 C10 1.499(2) ?
C1 C2 1.534(2) ?
C1 C4 1.549(2) ?
C1 H1 0.98 ?
C2 C3 1.559(2) ?
C2 H2A 0.97 ?
C2 H2B 0.97 ?
C3 C11 1.528(2) ?
C3 C12 1.530(2) ?
C3 C4 1.561(2) ?
C4 H4A 0.97 ?
C4 H4B 0.97 ?
C5 C6 1.518(3) ?
C5 H5A 0.97 ?
C5 H5B 0.97 ?
C6 H6A 0.97 ?
C6 H6B 0.97 ?
C7 C8 1.507(3) ?
C7 H7A 0.97 ?
C7 H7B 0.97 ?
C8 H8A 0.97 ?
C8 H8B 0.97 ?
C9 C10 1.515(2) ?
C9 H9A 0.97 ?
C9 H9B 0.97 ?
C11 H11A 0.96 ?
C11 H11B 0.96 ?
C11 H11C 0.96 ?
C12 C13 1.404(2) ?
C12 C17 1.414(2) ?
C13 C14 1.395(2) ?
C13 C20 1.507(2) ?
C14 C15 1.376(3) ?
C14 H14 0.93 ?
C15 C16 1.377(3) ?
C15 C19 1.516(3) ?
C16 C17 1.387(2) ?
C16 H16 0.93 ?
C17 C18 1.507(2) ?
C18 H18A 0.96 ?
C18 H18B 0.96 ?
C18 H18C 0.96 ?
C19 H19A 0.96 ?
C19 H19B 0.96 ?
C19 H19C 0.96 ?
C20 H20A 0.96 ?
C20 H20B 0.96 ?
C20 H20C 0.96 ?

loop_
_geom_hbond_atom_site_label_D
_geom_hbond_atom_site_label_H
_geom_hbond_atom_site_label_A
_geom_hbond_site_symmetry_A
_geom_hbond_distance_DH
_geom_hbond_distance_HA
_geom_hbond_distance_DA
_geom_hbond_angle_DHA
C2 H2A Cg1 2_555 0.97 2.68 3.612(2) 162

loop_
_geom_torsion_atom_site_label_1
_geom_torsion_atom_site_label_2
_geom_torsion_atom_site_label_3
_geom_torsion_atom_site_label_4
_geom_torsion
_geom_torsion_publ_flag
C10 C1 C2 C3 -138.88(14) ?
C4 C1 C2 C3 -18.11(12) ?
C1 C2 C3 C11 -94.09(15) ?
C1 C2 C3 C12 136.74(14) ?
C1 C2 C3 C4 17.99(12) ?
C10 C1 C4 C3 138.57(14) ?
C2 C1 C4 C3 18.09(12) ?
C11 C3 C4 C1 93.14(15) ?
C12 C3 C4 C1 -137.14(13) ?
C2 C3 C4 C1 -17.80(12) ?
C9 N1 C5 C6 -172.44(19) ?
C8 N1 C5 C6 65.2(2) ?
N1 C5 C6 S1 -62.3(2) ?
C7 S1 C6 C5 51.75(19) ?
C6 S1 C7 C8 -51.66(17) ?
C5 N1 C8 C7 -67.0(2) ?
C9 N1 C8 C7 170.34(15) ?
S1 C7 C8 N1 63.64(19) ?
C5 N1 C9 C10 165.00(16) ?
C8 N1 C9 C10 -72.19(18) ?
C2 C1 C10 O1 8.7(2) y
C4 C1 C10 O1 -94.6(2) ?
C2 C1 C10 C9 -169.07(14) ?
C4 C1 C10 C9 87.57(18) yes
N1 C9 C10 O1 134.26(17) y
N1 C9 C10 C1 -47.9(2) y
C11 C3 C12 C13 -90.46(18) ?
C2 C3 C12 C13 38.5(2) ?
C4 C3 C12 C13 139.45(15) ?
C11 C3 C12 C17 87.94(18) ?
C2 C3 C12 C17 -143.06(15) ?
C4 C3 C12 C17 -42.2(2) ?
C17 C12 C13 C14 6.2(2) ?
C3 C12 C13 C14 -175.39(14) ?
C17 C12 C13 C20 -171.79(16) ?
C3 C12 C13 C20 6.7(2) ?
C12 C13 C14 C15 -2.3(3) ?
C20 C13 C14 C15 175.77(17) ?
C13 C14 C15 C16 -2.4(3) ?
C13 C14 C15 C19 178.76(19) ?
C14 C15 C16 C17 3.3(3) ?
C19 C15 C16 C17 -177.92(19) ?
C15 C16 C17 C12 0.6(3) ?
C15 C16 C17 C18 -178.23(17) ?
C13 C12 C17 C16 -5.4(2) ?
C3 C12 C17 C16 176.17(15) ?
C13 C12 C17 C18 173.42(15) ?
C3 C12 C17 C18 -5.0(2) ?

loop_
_cod_related_entry_id
_cod_related_entry_database
_cod_related_entry_code
1 ChemSpider 1072050
